data_1011273
loop_
_publ_author_name
'Sekanina, J'
'Wyart, J'

_publ_section_title 'Sur l'harmotome'
_journal_coden_ASTM BSFMAU
_journal_name_full
;
Bulletin de la Societe Francaise de Mineralogie (-71,1948)
;
_journal_page_first 139
_journal_page_last 145
_journal_volume 60
_journal_year 1937
_chemical_compound_source
;
from Strontian, Ecosse, from the Collection of the Museum na
;
_chemical_formula_structural 'Ba Al2 Si6 O16 (H2 O)6'
_chemical_formula_sum 'Al2 Ba H12 O22 Si6'
_chemical_name_mineral Harmotome
_chemical_name_systematic 'Barium alumosilicate hydrate *'
_space_group_IT_number 4
_symmetry_cell_setting monoclinic
_symmetry_Int_Tables_number 4
_symmetry_space_group_name_Hall 'P 2yb'
_symmetry_space_group_name_H-M 'P 1 21 1'
_cell_angle_alpha 90
_cell_angle_beta 55.17
_cell_angle_gamma 90
_cell_formula_units_Z 2
_cell_length_a 9.8
_cell_length_b 14.1
_cell_length_c 8.66
_cell_volume 982.3
_exptl_crystal_density_meas 2.45
_cod_original_formula_sum 'H12 Al2 Ba O22 Si6'
_cod_database_code 1011273

loop_
_symmetry_equiv_pos_as_xyz
x,y,z
-x,1/2+y,-z

loop_
_atom_site_label
_atom_site_fract_x
_atom_site_fract_y
_atom_site_fract_z
? ? ? ?
